data_7009920
loop_
_publ_author_name
'Brammer, Lee'
'Rivas, Juan C. Mareque'
'Atencio, Reinaldo'
'Fang, Shiyue'
'Pigge, F. Christopher'

_publ_section_title
;
 Combining hydrogen bonds with coordination chemistry or organometallic
 \p-arene chemistry: strategies for inorganic crystal
 engineering&#x200A;&#x2020;
;
_journal_issue 21
_journal_name_full 'Journal of the Chemical Society, Dalton Transactions'
_journal_page_first 3855
_journal_paper_doi 10.1039/b004395h
_journal_year 2000
_chemical_compound_source synthesis
_chemical_formula_moiety 'C11 H6 O7 Cr, 2(C2 H6 S O2)'
_chemical_formula_sum 'C15 H18 Cr O9 S2'
_chemical_formula_weight 458.41
_chemical_name_systematic
; 
 ? 
;
_space_group_IT_number 14
_symmetry_cell_setting monoclinic
_symmetry_space_group_name_Hall '-P 2ybc'
_symmetry_space_group_name_H-M 'P 1 21/c 1'
_atom_sites_solution_hydrogens geom
_atom_sites_solution_primary direct
_atom_sites_solution_secondary difmap
_audit_creation_method SHELXTL
_cell_angle_alpha 90.00
_cell_angle_beta 93.521(1)
_cell_angle_gamma 90.00
_cell_formula_units_Z 4
_cell_length_a 8.0183(2)
_cell_length_b 21.3486(3)
_cell_length_c 11.8935(1)
_cell_measurement_reflns_used 3081
_cell_measurement_temperature 208(5)
_cell_measurement_theta_max 29.255
_cell_measurement_theta_min 1.91
_cell_volume 2032.08(6)
_computing_cell_refinement 'SAINT (Siemens, 1994)'
_computing_data_collection 'SMART (Siemens, 1994)'
_computing_data_reduction 'SAINT (Siemens, 1994)'
_computing_molecular_graphics 'SHELXTL (Bruker, 1999)'
_computing_publication_material 'SHELXTL (Bruker, 1999)'
_computing_structure_refinement 'SHELXTL (Bruker, 1999)'
_computing_structure_solution 'SHELXTL (Siemens, 1994)'
_diffrn_ambient_temperature 208(5)
_diffrn_measured_fraction_theta_full 0.999
_diffrn_measured_fraction_theta_max 0.999
_diffrn_measurement_device 'Siemens SMART'
_diffrn_measurement_method \w-scans
_diffrn_radiation_monochromator graphite
_diffrn_radiation_source 'normal-focus sealed tube'
_diffrn_radiation_type MoK\a
_diffrn_radiation_wavelength 0.71073
_diffrn_reflns_av_R_equivalents 0.1621
_diffrn_reflns_av_sigmaI/netI 0.1371
_diffrn_reflns_limit_h_max 9
_diffrn_reflns_limit_h_min -9
_diffrn_reflns_limit_k_max 24
_diffrn_reflns_limit_k_min -25
_diffrn_reflns_limit_l_max 14
_diffrn_reflns_limit_l_min -14
_diffrn_reflns_number 17215
_diffrn_reflns_theta_full 25.00
_diffrn_reflns_theta_max 25.00
_diffrn_reflns_theta_min 1.91
_diffrn_standards_decay_% 0
_exptl_absorpt_coefficient_mu 0.811
_exptl_absorpt_correction_T_max 0.9119
_exptl_absorpt_correction_T_min 0.5653
_exptl_absorpt_correction_type 'empirical: SADABS'
_exptl_absorpt_process_details
;
Absorption correction was based upon symmetry equivalent and
repeated intensity measurements using the program SADABS
(Sheldrick, 1995), which is based upon the method of
Blessing (Blessing, 1995).
;
_exptl_crystal_colour orange
_exptl_crystal_density_diffrn 1.498
_exptl_crystal_density_meas ?
_exptl_crystal_description needle
_exptl_crystal_F_000 944
_exptl_crystal_size_max 0.40
_exptl_crystal_size_mid 0.08
_exptl_crystal_size_min 0.05
_refine_diff_density_max 0.506
_refine_diff_density_min -0.373
_refine_diff_density_rms 0.094
_refine_ls_extinction_method none
_refine_ls_goodness_of_fit_ref 1.042
_refine_ls_hydrogen_treatment mixed
_refine_ls_matrix_type full
_refine_ls_number_parameters 244
_refine_ls_number_reflns 3580
_refine_ls_number_restraints 0
_refine_ls_restrained_S_all 1.042
_refine_ls_R_factor_all 0.1830
_refine_ls_R_factor_gt 0.0689
_refine_ls_shift/su_max 0.000
_refine_ls_shift/su_mean 0.000
_refine_ls_structure_factor_coef Fsqd
_refine_ls_weighting_details 'calc w=1/[\s^2^(Fo^2^)+(0.0800P)^2^+0.0000P] where P=(Fo^2^+2Fc^2^)/3'
_refine_ls_weighting_scheme calc
_refine_ls_wR_factor_gt 0.1384
_refine_ls_wR_factor_ref 0.1909
_reflns_number_gt 1659
_reflns_number_total 3580
_reflns_threshold_expression >2sigma(I)
_cod_data_source_file b004395h.txt
_cod_data_source_block lee3398
_cod_depositor_comments
;
The following automatic conversions were performed:
'_symmetry_cell_setting' value 'Monoclinic' changed to 'monoclinic'
according to '/home/saulius/struct/CIF-dictionaries/cif_core.dic'
dictionary named 'cif_core.dic' version 2.4.1 from 2010-06-29.

Automatic conversion script
Id: cif_fix_enum 1527 2010-12-29 10:47:43Z saulius 
;
_cod_original_sg_symbol_H-M 'P 21/c'
_cod_database_code 7009920

loop_
_symmetry_equiv_pos_as_xyz
'x, y, z'
'-x, y+1/2, -z+1/2'
'-x, -y, -z'
'x, -y-1/2, z-1/2'

loop_
_atom_site_label
_atom_site_type_symbol
_atom_site_fract_x
_atom_site_fract_y
_atom_site_fract_z
_atom_site_U_iso_or_equiv
_atom_site_adp_type
_atom_site_occupancy
_atom_site_symmetry_multiplicity
_atom_site_calc_flag
_atom_site_refinement_flags
_atom_site_disorder_assembly
_atom_site_disorder_group
Cr1 Cr 0.76077(14) -0.05840(5) 0.25772(9) 0.0412(4) Uani 1 1 d . . .
C1 C 0.6187(8) 0.0009(3) 0.1357(5) 0.0374(17) Uani 1 1 d . . .
O1 O 0.5391(6) 0.1046(2) 0.1805(4) 0.0545(14) Uani 1 1 d . . .
O2 O 0.3410(6) 0.0307(2) 0.1550(4) 0.0494(13) Uani 1 1 d . . .
H2A H 0.2506 0.0689 0.1586 0.059 Uiso 1 1 d R . .
C2 C 0.5694(9) -0.0617(3) 0.1170(5) 0.0379(17) Uani 1 1 d . . .
H2 H 0.4556 -0.0724 0.1162 0.045 Uiso 1 1 calc R . .
C3 C 0.6877(8) -0.1083(3) 0.0995(5) 0.0386(17) Uani 1 1 d . . .
H3 H 0.6531 -0.1500 0.0869 0.046 Uiso 1 1 calc R . .
C4 C 0.8608(9) -0.0927(3) 0.1006(6) 0.0401(18) Uani 1 1 d . . .
C5 C 0.9099(9) -0.0291(3) 0.1157(5) 0.0389(17) Uani 1 1 d . . .
H5 H 1.0231 -0.0178 0.1142 0.047 Uiso 1 1 calc R . .
C6 C 0.7895(8) 0.0165(3) 0.1329(5) 0.0384(17) Uani 1 1 d . . .
H6 H 0.8227 0.0585 0.1427 0.046 Uiso 1 1 calc R . .
C7 C 0.4963(9) 0.0512(3) 0.1607(6) 0.0416(18) Uani 1 1 d . . .
C8 C 0.9873(10) -0.1441(4) 0.0930(6) 0.0450(19) Uani 1 1 d . . .
O3 O 0.9474(6) -0.1986(2) 0.0834(4) 0.0520(14) Uani 1 1 d . . .
O4 O 1.1415(6) -0.1237(2) 0.1006(4) 0.0546(14) Uani 1 1 d . . .
H4A H 1.2504 -0.1623 0.0960 0.066 Uiso 1 1 d R . .
C9 C 0.6001(12) -0.0900(5) 0.3446(8) 0.098(4) Uani 1 1 d . . .
O9 O 0.5003(10) -0.1107(5) 0.3983(7) 0.184(5) Uani 1 1 d . . .
C10 C 0.9069(10) -0.1113(4) 0.3323(6) 0.054(2) Uani 1 1 d . . .
O10 O 1.0009(8) -0.1456(3) 0.3793(5) 0.093(2) Uani 1 1 d . . .
C11 C 0.8164(13) -0.0005(4) 0.3649(7) 0.079(3) Uani 1 1 d . . .
O11 O 0.8528(13) 0.0372(3) 0.4327(6) 0.155(4) Uani 1 1 d . . .
S11 S 0.1044(2) 0.17088(9) 0.24191(17) 0.0515(6) Uani 1 1 d . . .
O12 O 0.1076(5) 0.1134(2) 0.1679(4) 0.0498(13) Uani 1 1 d . . .
C13 C 0.2542(10) 0.2230(3) 0.1940(7) 0.062(2) Uani 1 1 d . . .
H13A H 0.2700 0.2574 0.2469 0.093 Uiso 1 1 calc R . .
H13B H 0.2160 0.2393 0.1207 0.093 Uiso 1 1 calc R . .
H13C H 0.3593 0.2012 0.1879 0.093 Uiso 1 1 calc R . .
C14 C 0.2080(10) 0.1505(4) 0.3719(6) 0.069(2) Uani 1 1 d . . .
H14A H 0.3149 0.1315 0.3586 0.104 Uiso 1 1 calc R . .
H14B H 0.1401 0.1209 0.4110 0.104 Uiso 1 1 calc R . .
H14C H 0.2258 0.1878 0.4176 0.104 Uiso 1 1 calc R . .
S21 S 1.4019(2) -0.25715(9) 0.03108(17) 0.0498(6) Uani 1 1 d . . .
O22 O 1.3815(6) -0.2030(2) 0.1103(5) 0.0581(15) Uani 1 1 d . . .
C23 C 1.2790(10) -0.2393(4) -0.0931(6) 0.063(2) Uani 1 1 d . . .
H23A H 1.2710 -0.2759 -0.1413 0.094 Uiso 1 1 d R . .
H23B H 1.1680 -0.2268 -0.0739 0.094 Uiso 1 1 d R . .
H23C H 1.3307 -0.2053 -0.1323 0.094 Uiso 1 1 d R . .
C24 C 1.2794(9) -0.3183(3) 0.0814(6) 0.052(2) Uani 1 1 d . . .
H24A H 1.1681 -0.3029 0.0936 0.078 Uiso 1 1 d R . .
H24B H 1.2720 -0.3518 0.0261 0.078 Uiso 1 1 d R . .
H24C H 1.3307 -0.3341 0.1517 0.078 Uiso 1 1 d R . .

loop_
_atom_site_aniso_label
_atom_site_aniso_U_11
_atom_site_aniso_U_22
_atom_site_aniso_U_33
_atom_site_aniso_U_23
_atom_site_aniso_U_13
_atom_site_aniso_U_12
Cr1 0.0442(7) 0.0404(7) 0.0387(7) 0.0033(6) 0.0004(5) 0.0005(6)
C1 0.032(4) 0.038(4) 0.042(4) -0.003(3) -0.005(3) -0.004(3)
O1 0.051(3) 0.034(3) 0.078(4) -0.007(3) -0.001(3) 0.002(2)
O2 0.037(3) 0.044(3) 0.066(3) -0.006(3) 0.000(3) 0.000(2)
C2 0.038(4) 0.036(4) 0.040(4) -0.006(4) -0.001(3) -0.007(4)
C3 0.044(5) 0.035(4) 0.035(4) -0.003(3) -0.007(3) -0.011(4)
C4 0.047(5) 0.034(4) 0.040(4) -0.006(3) 0.009(4) -0.006(4)
C5 0.035(4) 0.047(4) 0.035(4) 0.010(4) 0.002(3) -0.003(4)
C6 0.037(4) 0.033(4) 0.045(4) 0.006(3) -0.003(3) -0.004(3)
C7 0.043(5) 0.042(5) 0.038(4) 0.010(4) -0.007(4) -0.004(4)
C8 0.054(5) 0.040(5) 0.041(5) -0.002(4) 0.006(4) -0.004(4)
O3 0.048(3) 0.037(3) 0.070(4) -0.001(3) 0.002(3) 0.000(2)
O4 0.038(3) 0.040(3) 0.085(4) -0.004(3) 0.002(3) 0.000(2)
C9 0.058(6) 0.166(10) 0.070(7) 0.049(7) 0.001(5) -0.019(7)
O9 0.084(6) 0.341(14) 0.129(7) 0.121(8) 0.026(5) -0.037(7)
C10 0.069(6) 0.049(5) 0.042(5) -0.011(4) -0.013(4) 0.009(4)
O10 0.110(6) 0.092(5) 0.073(4) -0.002(4) -0.025(4) 0.049(4)
C11 0.132(9) 0.052(5) 0.050(6) -0.002(5) -0.014(6) 0.024(6)
O11 0.301(12) 0.076(5) 0.080(5) -0.034(4) -0.066(6) 0.045(6)
S11 0.0400(12) 0.0592(13) 0.0550(13) -0.0096(11) 0.0002(10) 0.0046(10)
O12 0.033(3) 0.054(3) 0.061(3) -0.014(3) -0.006(2) 0.002(2)
C13 0.059(5) 0.053(5) 0.073(6) 0.001(5) 0.002(5) -0.002(4)
C14 0.078(6) 0.082(6) 0.047(5) -0.005(5) -0.002(5) -0.008(5)
S21 0.0358(11) 0.0488(12) 0.0647(14) 0.0002(11) 0.0024(10) -0.0016(9)
O22 0.042(3) 0.050(3) 0.081(4) -0.013(3) -0.011(3) 0.000(3)
C23 0.073(6) 0.058(5) 0.057(5) 0.005(4) 0.003(5) -0.005(4)
C24 0.052(5) 0.054(5) 0.049(5) 0.007(4) 0.001(4) -0.015(4)

loop_
_atom_type_symbol
_atom_type_description
_atom_type_scat_dispersion_real
_atom_type_scat_dispersion_imag
_atom_type_scat_source
C C 0.0033 0.0016 'International Tables Vol C Tables 4.2.6.8 and 6.1.1.4'
H H 0.0000 0.0000 'International Tables Vol C Tables 4.2.6.8 and 6.1.1.4'
O O 0.0106 0.0060 'International Tables Vol C Tables 4.2.6.8 and 6.1.1.4'
S S 0.1246 0.1234 'International Tables Vol C Tables 4.2.6.8 and 6.1.1.4'
Cr Cr 0.3209 0.6236 'International Tables Vol C Tables 4.2.6.8 and 6.1.1.4'

loop_
_geom_angle_atom_site_label_1
_geom_angle_atom_site_label_2
_geom_angle_atom_site_label_3
_geom_angle
_geom_angle_site_symmetry_1
_geom_angle_site_symmetry_3
_geom_angle_publ_flag
C11 Cr1 C10 87.6(3) . . ?
C11 Cr1 C9 90.4(5) . . ?
C10 Cr1 C9 87.1(4) . . ?
C11 Cr1 C1 99.6(3) . . ?
C10 Cr1 C1 167.1(3) . . ?
C9 Cr1 C1 103.4(3) . . ?
C11 Cr1 C2 133.4(3) . . ?
C10 Cr1 C2 138.5(3) . . ?
C9 Cr1 C2 86.3(3) . . ?
C1 Cr1 C2 37.4(2) . . ?
C11 Cr1 C4 137.5(4) . . ?
C10 Cr1 C4 87.1(3) . . ?
C9 Cr1 C4 131.4(4) . . ?
C1 Cr1 C4 80.3(3) . . ?
C2 Cr1 C4 67.5(3) . . ?
C11 Cr1 C6 87.0(3) . . ?
C10 Cr1 C6 133.5(3) . . ?
C9 Cr1 C6 139.0(4) . . ?
C1 Cr1 C6 37.5(2) . . ?
C2 Cr1 C6 66.9(2) . . ?
C4 Cr1 C6 67.1(2) . . ?
C11 Cr1 C5 102.8(3) . . ?
C10 Cr1 C5 100.7(3) . . ?
C9 Cr1 C5 164.8(4) . . ?
C1 Cr1 C5 67.4(2) . . ?
C2 Cr1 C5 79.2(2) . . ?
C4 Cr1 C5 37.5(2) . . ?
C6 Cr1 C5 36.8(2) . . ?
C11 Cr1 C3 165.7(3) . . ?
C10 Cr1 C3 104.1(3) . . ?
C9 Cr1 C3 98.3(4) . . ?
C1 Cr1 C3 67.4(2) . . ?
C2 Cr1 C3 37.0(2) . . ?
C4 Cr1 C3 37.7(2) . . ?
C6 Cr1 C3 79.0(2) . . ?
C5 Cr1 C3 67.3(2) . . ?
C6 C1 C2 118.9(6) . . ?
C6 C1 C7 119.0(6) . . ?
C2 C1 C7 122.1(6) . . ?
C6 C1 Cr1 71.7(4) . . ?
C2 C1 Cr1 71.7(4) . . ?
C7 C1 Cr1 127.1(4) . . ?
C7 O2 O12 117.1(4) . . ?
C3 C2 C1 120.8(6) . . ?
C3 C2 Cr1 71.9(4) . . ?
C1 C2 Cr1 70.9(4) . . ?
C2 C3 C4 120.0(6) . . ?
C2 C3 Cr1 71.1(4) . . ?
C4 C3 Cr1 70.9(4) . . ?
C5 C4 C3 119.1(6) . . ?
C5 C4 C8 121.5(6) . . ?
C3 C4 C8 119.3(6) . . ?
C5 C4 Cr1 71.8(4) . . ?
C3 C4 Cr1 71.4(4) . . ?
C8 C4 Cr1 125.2(5) . . ?
C6 C5 C4 119.7(6) . . ?
C6 C5 Cr1 71.0(4) . . ?
C4 C5 Cr1 70.7(4) . . ?
C5 C6 C1 121.4(6) . . ?
C5 C6 Cr1 72.2(4) . . ?
C1 C6 Cr1 70.8(4) . . ?
O1 C7 O2 125.4(7) . . ?
O1 C7 C1 122.2(6) . . ?
O2 C7 C1 112.4(6) . . ?
O3 C8 O4 124.8(7) . . ?
O3 C8 C4 122.1(7) . . ?
O4 C8 C4 113.1(6) . . ?
C8 O4 O22 119.1(4) . . ?
O9 C9 Cr1 179.0(12) . . ?
O10 C10 Cr1 179.4(7) . . ?
O11 C11 Cr1 179.2(9) . . ?
O12 S11 C13 106.8(3) . . ?
O12 S11 C14 106.6(3) . . ?
C13 S11 C14 98.4(4) . . ?
S11 O12 O2 128.9(3) . . ?
O22 S21 C24 105.8(3) . . ?
O22 S21 C23 106.3(3) . . ?
C24 S21 C23 98.6(4) . . ?
S21 O22 O4 126.1(3) . . ?

loop_
_geom_bond_atom_site_label_1
_geom_bond_atom_site_label_2
_geom_bond_distance
_geom_bond_site_symmetry_2
_geom_bond_publ_flag
Cr1 C11 1.811(10) . ?
Cr1 C10 1.819(8) . ?
Cr1 C9 1.829(10) . ?
Cr1 C1 2.192(7) . ?
Cr1 C2 2.202(7) . ?
Cr1 C4 2.204(7) . ?
Cr1 C6 2.204(6) . ?
Cr1 C5 2.218(6) . ?
Cr1 C3 2.211(6) . ?
C1 C6 1.412(9) . ?
C1 C2 1.408(8) . ?
C1 C7 1.497(9) . ?
O1 C7 1.209(7) . ?
O2 C7 1.317(8) . ?
O2 O12 2.584(6) . ?
C2 C3 1.399(8) . ?
C3 C4 1.426(9) . ?
C4 C5 1.423(9) . ?
C4 C8 1.500(9) . ?
C5 C6 1.395(9) . ?
C8 O3 1.210(8) . ?
C8 O4 1.309(8) . ?
O4 O22 2.561(6) . ?
C9 O9 1.143(9) . ?
C10 O10 1.168(8) . ?
C11 O11 1.164(9) . ?
S11 O12 1.511(5) . ?
S11 C13 1.759(7) . ?
S11 C14 1.764(8) . ?
S21 O22 1.507(5) . ?
S21 C24 1.760(6) . ?
S21 C23 1.766(8) . ?
